data_7236268
loop_
_publ_author_name
'Zhang, Youfu'
'Huang, Chuanbing'
'Hao, Xiang'
'Hu, Xinquan'
'Sun, Wen-Hua'

_publ_section_title
;
 Accessing highly linear polyethylenes by
 2-(1-aryliminoethyl)-7-arylimino-6,6-dimethylcyclopenta[b]pyridylchromium(iii)
 chlorides
;
_journal_issue 94
_journal_name_full 'RSC Advances'
_journal_page_first 91401
_journal_paper_doi 10.1039/C6RA21914D
_journal_volume 6
_journal_year 2016
_chemical_formula_moiety 'C28 H30 Cl3 Cr N3, C H2 Cl2'
_chemical_formula_sum 'C29 H32 Cl5 Cr N3'
_chemical_formula_weight 651.83
_space_group_crystal_system monoclinic
_space_group_IT_number 14
_space_group_name_Hall '-P 2ybc'
_space_group_name_H-M_alt 'P 1 21/c 1'
_symmetry_Int_Tables_number 14
_atom_sites_solution_primary direct
_audit_creation_date 2016-09-14
_audit_creation_method
;
Olex2 1.2
(compiled 2016.02.19 svn.r3266 for OlexSys, GUI svn.r5155)
;
_audit_update_record
;
2016-09-14 deposited with the CCDC.
2016-09-19 downloaded from the CCDC.
;
_cell_angle_alpha 90
_cell_angle_beta 100.40(3)
_cell_angle_gamma 90
_cell_formula_units_Z 4
_cell_length_a 8.3300(17)
_cell_length_b 22.670(5)
_cell_length_c 16.960(3)
_cell_measurement_reflns_used 11176
_cell_measurement_temperature 173.1500
_cell_measurement_theta_max 27.4120
_cell_measurement_theta_min 1.2207
_cell_volume 3150.1(11)
_computing_cell_refinement 'CrystalClear (Rigaku Inc., 2007)'
_computing_data_collection 'CrystalClear (Rigaku Inc., 2007)'
_computing_data_reduction 'CrystalClear (Rigaku Inc., 2007)'
_computing_molecular_graphics 'Olex2 (Dolomanov et al., 2009)'
_computing_publication_material 'Olex2 (Dolomanov et al., 2009)'
_computing_structure_refinement 'olex2.refine (Bourhis et al., 2015)'
_computing_structure_solution
;
????
;
_diffrn_ambient_temperature 173.1500
_diffrn_detector_area_resol_mean 28.5714
_diffrn_measured_fraction_theta_full 0.9613
_diffrn_measured_fraction_theta_max 0.9613
_diffrn_measurement_details
;
scan:
	Number of images: 360
	           Slice: -110.0000 - 70.0000
	     Image width: 0.5000
	        Exp time: 20.0000
	   Rotation axis: Omega
	           Omega: 0.0000
	             Chi: 45.0000
	             Phi: 180.0000
	             XTD: 40.3147
	          2theta: -19.9384
scan:
	Number of images: 360
	           Slice: -110.0000 - 70.0000
	     Image width: 0.5000
	        Exp time: 20.0000
	   Rotation axis: Omega
	           Omega: 0.0000
	             Chi: 45.0000
	             Phi: 90.0000
	             XTD: 40.3147
	          2theta: -19.9384
scan:
	Number of images: 328
	           Slice: -110.0000 - 54.0000
	     Image width: 0.5000
	        Exp time: 20.0000
	   Rotation axis: Omega
	           Omega: 0.0000
	             Chi: 45.0000
	             Phi: 0.0000
	             XTD: 40.3147
	          2theta: -19.9384
;
_diffrn_measurement_device
;
Saturn724+ (2x2 bin mode)
;
_diffrn_measurement_device_details
;
AFC10: Fixed Chi 2 circle
;
_diffrn_measurement_device_type 'Bruker P4'
_diffrn_measurement_method dtprofit.ref
_diffrn_orient_matrix_type d*Trek
_diffrn_orient_matrix_UB_11 -0.1154
_diffrn_orient_matrix_UB_12 -0.0072
_diffrn_orient_matrix_UB_13 -0.0389
_diffrn_orient_matrix_UB_21 -0.0210
_diffrn_orient_matrix_UB_22 -0.0430
_diffrn_orient_matrix_UB_23 0.0361
_diffrn_orient_matrix_UB_31 -0.0118
_diffrn_orient_matrix_UB_32 0.0306
_diffrn_orient_matrix_UB_33 0.0295
_diffrn_radiation_detector CCD
_diffrn_radiation_monochromator Confocal
_diffrn_radiation_type 'Mo K\a'
_diffrn_radiation_wavelength 0.71073
_diffrn_reflns_av_R_equivalents 0.1184
_diffrn_reflns_av_unetI/netI 0.0789
_diffrn_reflns_limit_h_max 10
_diffrn_reflns_limit_h_min -10
_diffrn_reflns_limit_k_max 29
_diffrn_reflns_limit_k_min -29
_diffrn_reflns_limit_l_max 21
_diffrn_reflns_limit_l_min -21
_diffrn_reflns_number 38746
_diffrn_reflns_theta_full 25.5000
_diffrn_reflns_theta_max 24.50
_diffrn_reflns_theta_min 1.52
_diffrn_source 'Rotating Anode'
_diffrn_source_current 24.0000
_diffrn_source_power 1.2000
_diffrn_source_voltage 50.0000
_exptl_absorpt_coefficient_mu 0.811
_exptl_absorpt_correction_T_max 1.0000
_exptl_absorpt_correction_T_min 0.5745
_exptl_absorpt_correction_type multi-scan
_exptl_crystal_colour green
_exptl_crystal_colour_primary green
_exptl_crystal_density_diffrn 1.3744
_exptl_crystal_description plate
_exptl_crystal_F_000 1348.5950
_exptl_crystal_size_max 0.175
_exptl_crystal_size_mid 0.086
_exptl_crystal_size_min 0.059
_refine_diff_density_max 0.6158
_refine_diff_density_min -0.6009
_refine_diff_density_rms 0.1397
_refine_ls_d_res_high 0.8570
_refine_ls_d_res_low 13.4359
_refine_ls_goodness_of_fit_ref 1.0441
_refine_ls_hydrogen_treatment mixed
_refine_ls_matrix_type full
_refine_ls_number_constraints 49
_refine_ls_number_parameters 349
_refine_ls_number_reflns 5044
_refine_ls_number_restraints 0
_refine_ls_restrained_S_all 1.0441
_refine_ls_R_factor_all 0.1164
_refine_ls_R_factor_gt 0.1035
_refine_ls_shift/su_max 0.0004
_refine_ls_shift/su_mean 0.0000
_refine_ls_structure_factor_coef Fsqd
_refine_ls_weighting_details 'w=1/[\s^2^(Fo^2^)+(0.0380P)^2^+20.5240P] where P=(Fo^2^+2Fc^2^)/3'
_refine_ls_weighting_scheme calc
_refine_ls_wR_factor_gt 0.1910
_refine_ls_wR_factor_ref 0.1987
_reflns_Friedel_coverage 0.0
_reflns_limit_h_max 9
_reflns_limit_h_min -9
_reflns_limit_k_max 26
_reflns_limit_k_min 0
_reflns_limit_l_max 19
_reflns_limit_l_min 0
_reflns_number_gt 4467
_reflns_number_total 5044
_reflns_threshold_expression I>=2u(I)
_cod_data_source_file c6ra21914d1.cif
_cod_data_source_block Cr1
_cod_database_code 7236268
_diffrn_number_total 14135
_olex2_refinement_description
;
1. Fixed Uiso
 At 1.2 times of:
  All C(H) groups, All C(H,H) groups
 At 1.5 times of:
  All C(H,H,H) groups
2.a Secondary CH2 refined with riding coordinates:
 C29(H29a,H29b)
2.b Aromatic/amide H refined with riding coordinates:
 C4(H4), C5(H5), C15(H15), C23(H23), C17(H17), C16(H16), C10(H10), C24(H24),
 C25(H25)
2.c Idealised Me refined as rotating group:
 C19(H19a,H19b,H19c), C1(H1a,H1b,H1c), C27(H27a,H27b,H27c), C11(H11a,H11b,
 H11c), C12(H12a,H12b,H12c), C20(H20a,H20b,H20c), C28(H28a,H28b,H28c)
;
_olex2_submission_special_instructions 'No special instructions were received'

loop_
_space_group_symop_id
_space_group_symop_operation_xyz
1 x,y,z
2 -x,y+1/2,-z+1/2
3 -x,-y,-z
4 x,-y-1/2,z-1/2

loop_
_atom_site_label
_atom_site_type_symbol
_atom_site_fract_x
_atom_site_fract_y
_atom_site_fract_z
_atom_site_U_iso_or_equiv
_atom_site_adp_type
_atom_site_occupancy
_atom_site_refinement_flags_posn
Cr1 Cr 0.45160(13) 0.73663(5) 0.05959(6) 0.0378(3) Uani 1.000000 .
Cl3 Cl 0.6053(2) 0.73936(8) -0.04025(10) 0.0465(4) Uani 1.000000 .
Cl2 Cl 0.6296(2) 0.67034(8) 0.13770(10) 0.0451(4) Uani 1.000000 .
Cl1 Cl 0.2566(2) 0.79999(8) -0.00539(10) 0.0498(5) Uani 1.000000 .
N2 N 0.3332(6) 0.7301(2) 0.1507(3) 0.0360(12) Uani 1.000000 .
N3 N 0.2752(6) 0.6598(2) 0.0208(3) 0.0401(13) Uani 1.000000 .
C3 C 0.3764(8) 0.7624(3) 0.2185(4) 0.0382(15) Uani 1.000000 .
N1 N 0.5478(7) 0.8075(2) 0.1381(3) 0.0404(13) Uani 1.000000 .
C8 C 0.2040(7) 0.6465(3) 0.0811(4) 0.0378(15) Uani 1.000000 .
C21 C 0.6458(8) 0.8561(3) 0.1174(4) 0.0396(15) Uani 1.000000 .
C4 C 0.3087(8) 0.7481(3) 0.2856(4) 0.0444(17) Uani 1.000000 .
H4 H 0.3356(8) 0.7706(3) 0.3320(4) 0.053(2) Uiso 1.000000 R
C7 C 0.2355(8) 0.6847(3) 0.1509(4) 0.0367(15) Uani 1.000000 .
C26 C 0.8113(8) 0.8462(3) 0.1142(4) 0.0479(18) Uani 1.000000 .
C19 C 0.5133(8) 0.5760(3) -0.0185(4) 0.0445(17) Uani 1.000000 .
H19a H 0.575(2) 0.6119(7) -0.019(2) 0.067(3) Uiso 1.000000 GR
H19b H 0.5002(8) 0.567(2) 0.0353(7) 0.067(3) Uiso 1.000000 GR
H19c H 0.571(2) 0.5443(13) -0.0387(16) 0.067(3) Uiso 1.000000 GR
C1 C 0.5526(9) 0.8509(3) 0.2750(4) 0.0463(17) Uani 1.000000 .
H1a H 0.4624(16) 0.8750(14) 0.2831(18) 0.069(3) Uiso 1.000000 GR
H1b H 0.593(5) 0.8291(3) 0.3230(7) 0.069(3) Uiso 1.000000 GR
H1c H 0.638(4) 0.8755(14) 0.2621(12) 0.069(3) Uiso 1.000000 GR
C5 C 0.2012(8) 0.7008(3) 0.2843(4) 0.0435(17) Uani 1.000000 .
H5 H 0.1562(8) 0.6920(3) 0.3293(4) 0.052(2) Uiso 1.000000 R
C14 C 0.0942(8) 0.6400(3) -0.1083(4) 0.0405(16) Uani 1.000000 .
C2 C 0.4978(8) 0.8091(3) 0.2078(4) 0.0389(15) Uani 1.000000 .
C6 C 0.1612(8) 0.6663(3) 0.2143(4) 0.0403(16) Uani 1.000000 .
C18 C 0.3488(8) 0.5833(3) -0.0705(4) 0.0405(16) Uani 1.000000 .
C27 C 0.8948(8) 0.7870(3) 0.1357(4) 0.0516(19) Uani 1.000000 .
H27a H 0.863(5) 0.7718(11) 0.1835(17) 0.077(3) Uiso 1.000000 GR
H27b H 0.863(5) 0.7597(7) 0.0925(13) 0.077(3) Uiso 1.000000 GR
H27c H 1.0110(8) 0.7922(5) 0.145(3) 0.077(3) Uiso 1.000000 GR
C22 C 0.5721(9) 0.9113(3) 0.1003(4) 0.0463(17) Uani 1.000000 .
C15 C 0.0587(9) 0.6066(4) -0.1800(4) 0.0531(19) Uani 1.000000 .
H15 H -0.0335(9) 0.6154(4) -0.2180(4) 0.064(2) Uiso 1.000000 R
C13 C 0.2376(9) 0.6266(3) -0.0547(4) 0.0451(17) Uani 1.000000 .
C23 C 0.6685(10) 0.9568(4) 0.0781(5) 0.059(2) Uani 1.000000 .
H23 H 0.6226(10) 0.9939(4) 0.0668(5) 0.070(2) Uiso 1.000000 R
C11 C 0.2142(9) 0.5387(3) 0.1148(5) 0.058(2) Uani 1.000000 .
H11a H 0.245(5) 0.5289(14) 0.0645(8) 0.087(3) Uiso 1.000000 GR
H11b H 0.310(3) 0.5474(8) 0.153(2) 0.087(3) Uiso 1.000000 GR
H11c H 0.158(2) 0.5059(7) 0.133(3) 0.087(3) Uiso 1.000000 GR
C9 C 0.1003(8) 0.5934(3) 0.1040(4) 0.0448(17) Uani 1.000000 .
C17 C 0.3058(9) 0.5498(3) -0.1405(4) 0.0487(18) Uani 1.000000 .
H17 H 0.3747(9) 0.5199(3) -0.1516(4) 0.058(2) Uiso 1.000000 R
C16 C 0.1609(9) 0.5610(4) -0.1938(4) 0.054(2) Uani 1.000000 .
H16 H 0.1325(9) 0.5374(4) -0.2391(4) 0.065(2) Uiso 1.000000 R
C10 C 0.0612(8) 0.6137(3) 0.1896(4) 0.0451(17) Uani 1.000000 .
H10 H -0.0108(8) 0.5955(3) 0.2180(4) 0.054(2) Uiso 1.000000 R
C24 C 0.8310(10) 0.9478(4) 0.0726(5) 0.060(2) Uani 1.000000 .
H24 H 0.8926(10) 0.9785(4) 0.0571(5) 0.072(3) Uiso 1.000000 R
C12 C -0.0582(8) 0.5812(3) 0.0462(4) 0.0517(19) Uani 1.000000 .
H12a H -0.125(3) 0.6159(7) 0.041(2) 0.077(3) Uiso 1.000000 GR
H12b H -0.0343(9) 0.570(2) -0.0052(9) 0.077(3) Uiso 1.000000 GR
H12c H -0.115(3) 0.5494(15) 0.0665(15) 0.077(3) Uiso 1.000000 GR
C20 C -0.0208(9) 0.6887(3) -0.0949(5) 0.059(2) Uani 1.000000 .
H20a H -0.062(5) 0.7077(16) -0.1450(7) 0.088(3) Uiso 1.000000 GR
H20b H -0.110(3) 0.6724(5) -0.073(3) 0.088(3) Uiso 1.000000 GR
H20c H 0.0364(19) 0.7170(12) -0.058(2) 0.088(3) Uiso 1.000000 GR
C25 C 0.9013(9) 0.8925(4) 0.0904(4) 0.056(2) Uani 1.000000 .
H25 H 1.0099(9) 0.8864(4) 0.0863(4) 0.068(2) Uiso 1.000000 R
C28 C 0.3973(9) 0.9246(3) 0.1066(5) 0.057(2) Uani 1.000000 .
H28a H 0.3274(11) 0.8943(13) 0.080(3) 0.086(3) Uiso 1.000000 GR
H28b H 0.3870(16) 0.926(2) 0.1621(5) 0.086(3) Uiso 1.000000 GR
H28c H 0.366(2) 0.9620(11) 0.082(3) 0.086(3) Uiso 1.000000 GR
Cl5 Cl 0.4869(5) 0.41792(16) 0.6732(3) 0.1425(15) Uani 1.000000 .
Cl4 Cl 0.1371(4) 0.4098(2) 0.6394(2) 0.1443(16) Uani 1.000000 .
C29 C 0.3197(15) 0.3711(5) 0.6427(7) 0.108(4) Uani 1.000000 .
H29a H 0.3243(15) 0.3553(5) 0.5900(7) 0.130(5) Uiso 1.000000 R
H29b H 0.3242(15) 0.3384(5) 0.6798(7) 0.130(5) Uiso 1.000000 R

loop_
_atom_site_aniso_label
_atom_site_aniso_U_11
_atom_site_aniso_U_22
_atom_site_aniso_U_33
_atom_site_aniso_U_12
_atom_site_aniso_U_13
_atom_site_aniso_U_23
Cr1 0.0374(6) 0.0464(7) 0.0304(6) 0.0018(5) 0.0083(4) -0.0027(5)
Cl3 0.0442(10) 0.0621(12) 0.0355(9) 0.0010(8) 0.0137(7) -0.0040(8)
Cl2 0.0424(9) 0.0508(10) 0.0411(9) 0.0070(8) 0.0052(7) -0.0002(8)
Cl1 0.0526(11) 0.0610(12) 0.0353(9) 0.0113(9) 0.0069(8) 0.0047(8)
N2 0.032(3) 0.045(3) 0.029(3) 0.006(3) -0.000(2) 0.003(2)
N3 0.031(3) 0.051(3) 0.038(3) 0.001(3) 0.008(2) -0.008(3)
C3 0.034(3) 0.045(4) 0.033(3) 0.003(3) -0.001(3) -0.007(3)
N1 0.042(3) 0.046(3) 0.032(3) 0.004(3) 0.002(2) -0.000(2)
C8 0.029(3) 0.052(4) 0.032(3) 0.002(3) 0.003(3) -0.004(3)
C21 0.041(4) 0.044(4) 0.034(3) -0.007(3) 0.005(3) -0.007(3)
C4 0.044(4) 0.062(5) 0.028(3) -0.003(3) 0.007(3) -0.004(3)
C7 0.035(4) 0.045(4) 0.031(3) -0.007(3) 0.008(3) -0.002(3)
C26 0.040(4) 0.069(5) 0.034(4) -0.005(4) 0.007(3) -0.007(3)
C19 0.039(4) 0.047(4) 0.050(4) 0.003(3) 0.011(3) -0.000(3)
C1 0.055(4) 0.047(4) 0.037(4) -0.002(3) 0.010(3) -0.009(3)
C5 0.037(4) 0.064(5) 0.029(3) -0.001(3) 0.006(3) -0.002(3)
C14 0.044(4) 0.046(4) 0.031(3) -0.001(3) 0.004(3) -0.004(3)
C2 0.032(3) 0.048(4) 0.034(3) -0.006(3) -0.001(3) 0.003(3)
C6 0.034(3) 0.054(4) 0.036(3) 0.007(3) 0.013(3) 0.004(3)
C18 0.037(4) 0.051(4) 0.037(4) -0.011(3) 0.016(3) -0.003(3)
C27 0.036(4) 0.062(5) 0.057(5) 0.004(4) 0.011(3) -0.001(4)
C22 0.053(4) 0.047(4) 0.040(4) 0.001(3) 0.012(3) 0.005(3)
C15 0.051(4) 0.068(5) 0.040(4) -0.008(4) 0.009(3) -0.008(4)
C13 0.053(4) 0.054(4) 0.029(3) -0.012(4) 0.009(3) -0.008(3)
C23 0.068(5) 0.055(5) 0.054(5) 0.006(4) 0.015(4) 0.004(4)
C11 0.055(5) 0.061(5) 0.060(5) -0.001(4) 0.017(4) 0.005(4)
C9 0.039(4) 0.056(4) 0.042(4) -0.006(3) 0.014(3) -0.003(3)
C17 0.056(5) 0.055(5) 0.038(4) -0.006(4) 0.016(3) -0.006(3)
C16 0.062(5) 0.064(5) 0.036(4) -0.022(4) 0.005(4) -0.013(4)
C10 0.049(4) 0.056(4) 0.034(4) -0.015(3) 0.015(3) -0.003(3)
C24 0.059(5) 0.068(6) 0.056(5) -0.007(4) 0.019(4) 0.007(4)
C12 0.047(4) 0.063(5) 0.045(4) -0.013(4) 0.011(3) -0.003(4)
C20 0.052(5) 0.066(5) 0.055(5) -0.007(4) 0.002(4) 0.000(4)
C25 0.045(4) 0.071(6) 0.056(5) -0.016(4) 0.016(4) -0.003(4)
C28 0.051(5) 0.052(5) 0.069(5) 0.010(4) 0.009(4) 0.004(4)
Cl5 0.125(3) 0.120(3) 0.168(3) -0.006(2) -0.013(3) 0.066(3)
Cl4 0.118(3) 0.239(5) 0.087(2) 0.026(3) 0.0468(19) 0.033(3)
C29 0.154(11) 0.081(8) 0.093(8) 0.020(8) 0.032(8) -0.017(6)

loop_
_atom_type_symbol
_atom_type_scat_dispersion_real
_atom_type_scat_dispersion_imag
_atom_type_scat_Cromer_Mann_a1
_atom_type_scat_Cromer_Mann_a2
_atom_type_scat_Cromer_Mann_a3
_atom_type_scat_Cromer_Mann_a4
_atom_type_scat_Cromer_Mann_b1
_atom_type_scat_Cromer_Mann_b2
_atom_type_scat_Cromer_Mann_b3
_atom_type_scat_Cromer_Mann_b4
_atom_type_scat_Cromer_Mann_c
_atom_type_scat_source
_atom_type_scat_dispersion_source
Cr 0.32644 0.61635 10.64060 7.35370 3.32400 1.49220 6.10380 0.39200 20.26260 98.73990 1.18320000172 'International Tables Volume C Table 6.1.1.4 (pp. 500-502)' 'Henke, Gullikson and Davis, At. Data and Nucl. Data Tables, 1993, 54, 2'
C 0.00347 0.00161 2.31000 1.02000 1.58860 0.86500 20.84390 10.20750 0.56870 51.65120 0.215599998832 'International Tables Volume C Table 6.1.1.4 (pp. 500-502)' 'Henke, Gullikson and Davis, At. Data and Nucl. Data Tables, 1993, 54, 2'
Cl 0.14873 0.16029 11.46040 7.19640 6.25560 1.64550 0.01040 1.16620 18.51940 47.77840 -9.55739974976 'International Tables Volume C Table 6.1.1.4 (pp. 500-502)' 'Henke, Gullikson and Davis, At. Data and Nucl. Data Tables, 1993, 54, 2'
H 0.00000 0.00000 0.49300 0.32291 0.14019 0.04081 10.51090 26.12570 3.14236 57.79970 0.0030380000826 'International Tables Volume C Table 6.1.1.4 (pp. 500-502)' 'Henke, Gullikson and Davis, At. Data and Nucl. Data Tables, 1993, 54, 2'
N 0.00653 0.00323 12.21260 3.13220 2.01250 1.16630 0.00570 9.89330 28.99750 0.58260 -11.5290002823 'International Tables Volume C Table 6.1.1.4 (pp. 500-502)' 'Henke, Gullikson and Davis, At. Data and Nucl. Data Tables, 1993, 54, 2'

loop_
_geom_angle_atom_site_label_1
_geom_angle_atom_site_label_2
_geom_angle_atom_site_label_3
_geom_angle
Cl2 Cr1 Cl3 93.09(7)
Cl1 Cr1 Cl3 93.97(7)
Cl1 Cr1 Cl2 172.89(8)
N2 Cr1 Cl3 175.31(16)
N2 Cr1 Cl2 82.23(15)
N2 Cr1 Cl1 90.71(15)
N3 Cr1 Cl3 102.81(14)
N3 Cr1 Cl2 89.00(15)
N3 Cr1 Cl1 88.64(15)
N3 Cr1 N2 77.5(2)
N1 Cr1 Cl3 103.95(16)
N1 Cr1 Cl2 90.14(15)
N1 Cr1 Cl1 88.96(15)
N1 Cr1 N2 75.8(2)
N1 Cr1 N3 153.2(2)
C3 N2 Cr1 121.8(4)
C7 N2 Cr1 117.2(4)
C7 N2 C3 119.3(5)
C8 N3 Cr1 108.0(4)
C13 N3 Cr1 131.5(4)
C13 N3 C8 120.5(5)
C4 C3 N2 118.8(6)
C2 C3 N2 111.2(6)
C2 C3 C4 130.0(6)
C21 N1 Cr1 125.5(4)
C2 N1 Cr1 115.6(4)
C2 N1 C21 118.5(5)
C7 C8 N3 117.4(6)
C9 C8 N3 135.9(6)
C9 C8 C7 106.3(5)
C26 C21 N1 119.1(6)
C22 C21 N1 118.9(6)
C22 C21 C26 122.0(6)
C5 C4 C3 121.2(6)
C8 C7 N2 119.0(5)
C6 C7 N2 126.7(6)
C6 C7 C8 114.2(6)
C27 C26 C21 122.6(6)
C25 C26 C21 118.3(7)
C25 C26 C27 119.1(6)
C6 C5 C4 119.5(6)
C13 C14 C15 117.6(6)
C20 C14 C15 118.8(6)
C20 C14 C13 123.6(6)
N1 C2 C3 114.6(6)
C1 C2 C3 118.6(6)
C1 C2 N1 126.7(6)
C5 C6 C7 114.3(6)
C10 C6 C7 109.3(6)
C10 C6 C5 136.4(6)
C13 C18 C19 121.8(6)
C17 C18 C19 120.4(6)
C17 C18 C13 117.6(6)
C23 C22 C21 117.6(7)
C28 C22 C21 123.7(6)
C28 C22 C23 118.7(7)
C16 C15 C14 120.2(7)
C14 C13 N3 118.6(6)
C18 C13 N3 118.6(6)
C18 C13 C14 122.8(6)
C24 C23 C22 121.5(8)
C11 C9 C8 106.9(5)
C10 C9 C8 102.4(5)
C10 C9 C11 109.8(6)
C12 C9 C8 115.6(6)
C12 C9 C11 111.8(6)
C12 C9 C10 109.9(5)
C16 C17 C18 120.7(7)
C17 C16 C15 120.8(7)
C9 C10 C6 106.9(5)
C25 C24 C23 119.6(8)
C24 C25 C26 120.9(7)
Cl4 C29 Cl5 110.3(6)

loop_
_geom_bond_atom_site_label_1
_geom_bond_atom_site_label_2
_geom_bond_distance
Cr1 Cl3 2.3007(19)
Cr1 Cl2 2.346(2)
Cr1 Cl1 2.295(2)
Cr1 N2 1.982(5)
Cr1 N3 2.297(5)
Cr1 N1 2.148(5)
N2 C3 1.355(8)
N2 C7 1.313(8)
N3 C8 1.307(8)
N3 C13 1.469(8)
C3 C4 1.397(9)
C3 C2 1.498(9)
N1 C21 1.450(8)
N1 C2 1.324(8)
C8 C7 1.453(8)
C8 C9 1.570(9)
C21 C26 1.407(9)
C21 C22 1.401(9)
C4 C5 1.396(9)
C7 C6 1.396(8)
C26 C27 1.526(10)
C26 C25 1.391(10)
C19 C18 1.499(9)
C1 C2 1.488(9)
C5 C6 1.411(9)
C14 C15 1.417(9)
C14 C13 1.398(9)
C14 C20 1.505(10)
C6 C10 1.472(9)
C18 C13 1.408(10)
C18 C17 1.400(9)
C22 C23 1.400(10)
C22 C28 1.510(10)
C15 C16 1.387(11)
C23 C24 1.389(11)
C11 C9 1.553(10)
C9 C10 1.610(9)
C9 C12 1.521(9)
C17 C16 1.394(10)
C24 C25 1.394(11)
Cl5 C29 1.752(12)
Cl4 C29 1.748(12)
